data_7234796
loop_
_publ_author_name
'Chongboriboon, Nucharee'
'Samakun, Kodchakorn'
'Inprasit, Thitirat'
'Kielar, Filip'
'Dungkaew, Winya'
'Wong, Lawrence W.-Y.'
'Sung, Herman H.-Y.'
'Ninkovi\'c, Dragan B.'
'Zari\'c, Sne\<zana D.'
'Chainok, Kittipong'

_publ_section_title
;
 Two-dimensional halogen-bonded organic frameworks based on the
 tetrabromobenzene-1,4-dicarboxylic acid building molecule
;
_journal_issue 1
_journal_name_full CrystEngComm
_journal_page_first 24
_journal_page_last 34
_journal_paper_doi 10.1039/C9CE01140D
_journal_volume 22
_journal_year 2020
_chemical_formula_moiety '0.5(C16 H4 Br8 O8), 2(C2 H6 O2)'
_chemical_formula_sum 'C12 H14 Br4 O8'
_chemical_formula_weight 605.87
_space_group_crystal_system orthorhombic
_space_group_IT_number 61
_space_group_name_Hall '-P 2ac 2ab'
_space_group_name_H-M_alt 'P b c a'
_symmetry_space_group_name_Hall '-P 2ac 2ab'
_symmetry_space_group_name_H-M 'P b c a'
_atom_sites_solution_hydrogens mixed
_atom_sites_solution_primary dual
_audit_creation_date 2019-07-18
_audit_creation_method
;
Olex2 1.2
(compiled 2018.05.29 svn.r3508 for OlexSys, GUI svn.r5506)
;
_audit_update_record
;
2019-07-18 deposited with the CCDC.    2019-10-28 downloaded from the CCDC.
;
_cell_angle_alpha 90
_cell_angle_beta 90
_cell_angle_gamma 90
_cell_formula_units_Z 4
_cell_length_a 8.134(2)
_cell_length_b 9.964(3)
_cell_length_c 23.849(6)
_cell_measurement_reflns_used 9675
_cell_measurement_temperature 296
_cell_measurement_theta_max 26.372
_cell_measurement_theta_min 3.031
_cell_volume 1932.9(9)
_computing_cell_refinement 'SAINT V8.38A (?, 2016)'
_computing_data_reduction 'SAINT V8.38A (?, 2016)'
_computing_molecular_graphics 'Olex2 (Dolomanov et al., 2009)'
_computing_publication_material 'Olex2 (Dolomanov et al., 2009)'
_computing_structure_refinement 'ShelXL (Sheldrick, 2015)'
_computing_structure_solution 'ShelXT (Sheldrick, 2015)'
_diffrn_ambient_temperature 296
_diffrn_detector 'Bruker PHOTON 100 area detector'
_diffrn_detector_area_resol_mean 10.5
_diffrn_detector_type 'PHOTON area detector'
_diffrn_measured_fraction_theta_full 0.998
_diffrn_measured_fraction_theta_max 0.997
_diffrn_measurement_device 'four-circle KAPPA diffractometer'
_diffrn_measurement_device_type 'BRUKER D8 CMOS PHOTON II'
_diffrn_measurement_method '\f and \w scans'
_diffrn_radiation_collimation '0.5 mm'
_diffrn_radiation_monochromator 'graphiteDouble Bounce Multilayer Mirror'
_diffrn_radiation_probe x-ray
_diffrn_radiation_type MoK\a
_diffrn_radiation_wavelength 0.71073
_diffrn_reflns_av_R_equivalents 0.0724
_diffrn_reflns_av_unetI/netI 0.0299
_diffrn_reflns_Laue_measured_fraction_full 0.998
_diffrn_reflns_Laue_measured_fraction_max 0.997
_diffrn_reflns_limit_h_max 10
_diffrn_reflns_limit_h_min -10
_diffrn_reflns_limit_k_max 11
_diffrn_reflns_limit_k_min -12
_diffrn_reflns_limit_l_max 29
_diffrn_reflns_limit_l_min -29
_diffrn_reflns_number 30880
_diffrn_reflns_point_group_measured_fraction_full 0.998
_diffrn_reflns_point_group_measured_fraction_max 0.997
_diffrn_reflns_theta_full 25.242
_diffrn_reflns_theta_max 26.370
_diffrn_reflns_theta_min 3.032
_diffrn_source 'microfocus sealed x-ray tube'
_diffrn_source_type 'Incoatec I\mus'
_diffrn_standards_number 0
_exptl_absorpt_coefficient_mu 8.362
_exptl_absorpt_correction_T_max 0.7454
_exptl_absorpt_correction_T_min 0.3692
_exptl_absorpt_correction_type multi-scan
_exptl_absorpt_process_details
'SADABS-2016/2 (Bruker,2016/2) was used for absorption correction. wR2(int) was 0.1808 before and 0.0987 after correction. The Ratio of minimum to maximum transmission is 0.4953. The \l/2 correction factor is Not present.'
_exptl_crystal_colour colourless
_exptl_crystal_colour_primary colourless
_exptl_crystal_density_diffrn 2.082
_exptl_crystal_description block
_exptl_crystal_F_000 1160
_exptl_crystal_size_max 0.22
_exptl_crystal_size_mid 0.22
_exptl_crystal_size_min 0.2
_refine_diff_density_max 1.501
_refine_diff_density_min -1.135
_refine_diff_density_rms 0.117
_refine_ls_extinction_coef 0.0034(4)
_refine_ls_extinction_expression Fc^*^=kFc[1+0.001xFc^2^\l^3^/sin(2\q)]^-1/4^
_refine_ls_extinction_method 'SHELXL-2018/3 (Sheldrick 2018)'
_refine_ls_goodness_of_fit_ref 1.037
_refine_ls_hydrogen_treatment mixed
_refine_ls_matrix_type full
_refine_ls_number_parameters 122
_refine_ls_number_reflns 1968
_refine_ls_number_restraints 59
_refine_ls_restrained_S_all 1.032
_refine_ls_R_factor_all 0.0549
_refine_ls_R_factor_gt 0.0417
_refine_ls_shift/su_max 0.001
_refine_ls_shift/su_mean 0.000
_refine_ls_structure_factor_coef Fsqd
_refine_ls_weighting_details 'w=1/[\s^2^(Fo^2^)+(0.0494P)^2^+6.4579P] where P=(Fo^2^+2Fc^2^)/3'
_refine_ls_weighting_scheme calc
_refine_ls_wR_factor_gt 0.1026
_refine_ls_wR_factor_ref 0.1122
_reflns_Friedel_coverage 0.000
_reflns_number_gt 1544
_reflns_number_total 1968
_reflns_threshold_expression 'I > 2\s(I)'
_cod_data_source_file c9ce01140d2.cif
_cod_data_source_block 4eg_rt
_cod_depositor_comments
;Adding full bibliography for 7234791--7234798.cif.

 Adding full bibliography for 7234791--7234798.cif.
;
_cod_original_cell_volume 1933.0(9)
_cod_database_code 7234796
_shelx_shelxl_version_number 2018/3
_shelx_space_group_comment
;
The symmetry employed for this shelxl refinement is uniquely defined
by the following loop, which should always be used as a source of
symmetry information in preference to the above space-group names.
They are only intended as comments.
;
_shelx_estimated_absorpt_t_max 0.286
_shelx_estimated_absorpt_t_min 0.261
_olex2_refinement_description
;
1. Fixed Uiso
 At 1.2 times of:
  All C(H,H) groups
2. Restrained distances
 O1-H1 = O3-H3 = O4-H4
 0.82 with sigma of 0.01
3. Uiso/Uaniso restraints and constraints
Uanis(C2) \\sim Ueq, Uanis(C4) \\sim Ueq, Uanis(Br2) \\sim Ueq, Uanis(C3) \\sim
Ueq, Uanis(Br1) \\sim Ueq: with sigma of 0.01 and sigma for terminal atoms of
0.02
Uanis(C2) \\sim Ueq: with sigma of 0.01 and sigma for terminal atoms of 0.02
4. Rigid body (RIGU) restrains
 C1, C2, C4, Br2, C3, Br1
 with sigma for 1-2 distances of 0.0001 and sigma for 1-3 distances of 0.0001
 C1, C2
 with sigma for 1-2 distances of 0.0001 and sigma for 1-3 distances of 0.0001
5.a Secondary CH2 refined with riding coordinates:
 C5(H5A,H5B), C6(H6A,H6B)
;
_olex2_submission_special_instructions 'No special instructions were received'

loop_
_space_group_symop_operation_xyz
'x, y, z'
'-x+1/2, -y, z+1/2'
'-x, y+1/2, -z+1/2'
'x+1/2, -y+1/2, -z'
'-x, -y, -z'
'x-1/2, y, -z-1/2'
'x, -y-1/2, z-1/2'
'-x-1/2, y-1/2, z'

loop_
_atom_site_label
_atom_site_type_symbol
_atom_site_fract_x
_atom_site_fract_y
_atom_site_fract_z
_atom_site_U_iso_or_equiv
_atom_site_adp_type
_atom_site_occupancy
_atom_site_site_symmetry_order
_atom_site_calc_flag
_atom_site_refinement_flags_posn
_atom_site_refinement_flags_adp
Br1 Br 0.27281(6) 0.70906(5) 0.42733(2) 0.0410(2) Uani 1 1 d . U
Br2 Br 0.72846(7) 0.28337(5) 0.43199(2) 0.0422(2) Uani 1 1 d . U
O1 O 0.4163(4) 0.4161(3) 0.35374(12) 0.0387(8) Uani 1 1 d D .
H1 H 0.435(7) 0.404(5) 0.3202(7) 0.053(16) Uiso 1 1 d D .
O2 O 0.6115(4) 0.5737(3) 0.35468(12) 0.0370(7) Uani 1 1 d . .
O3 O 0.5189(7) 0.3508(4) 0.25648(14) 0.0689(14) Uani 1 1 d D .
H3 H 0.563(7) 0.277(3) 0.258(2) 0.046(16) Uiso 1 1 d D .
O4 O 0.3738(5) 0.6000(4) 0.22381(17) 0.0522(10) Uani 1 1 d D .
H4 H 0.290(5) 0.588(9) 0.206(3) 0.10(3) Uiso 1 1 d D .
C1 C 0.5158(5) 0.5001(3) 0.37813(16) 0.0234(7) Uani 1 1 d . U
C2 C 0.5025(4) 0.4982(3) 0.44115(16) 0.0217(6) Uani 1 1 d . U
C3 C 0.4034(5) 0.5891(4) 0.46982(15) 0.0230(7) Uani 1 1 d . U
C4 C 0.5991(5) 0.4085(4) 0.47215(16) 0.0235(7) Uani 1 1 d . U
C5 C 0.4778(8) 0.3805(5) 0.20043(19) 0.0510(14) Uani 1 1 d . .
H5A H 0.366744 0.350144 0.192683 0.061 Uiso 1 1 calc R .
H5B H 0.551977 0.333635 0.175330 0.061 Uiso 1 1 calc R .
C6 C 0.4894(7) 0.5273(5) 0.1905(2) 0.0550(14) Uani 1 1 d . .
H6A H 0.599748 0.557470 0.199418 0.066 Uiso 1 1 calc R .
H6B H 0.469327 0.545753 0.151197 0.066 Uiso 1 1 calc R .

loop_
_atom_site_aniso_label
_atom_site_aniso_U_11
_atom_site_aniso_U_22
_atom_site_aniso_U_33
_atom_site_aniso_U_23
_atom_site_aniso_U_13
_atom_site_aniso_U_12
Br1 0.0459(3) 0.0479(3) 0.0291(3) 0.00841(18) -0.00073(18) 0.0236(2)
Br2 0.0524(4) 0.0441(3) 0.0302(3) -0.00256(18) 0.00887(19) 0.0253(2)
O1 0.052(2) 0.0450(18) 0.0188(15) -0.0042(14) -0.0016(14) -0.0183(16)
O2 0.0456(19) 0.0377(16) 0.0276(16) 0.0013(13) 0.0071(14) -0.0117(14)
O3 0.130(4) 0.047(2) 0.0300(19) -0.0055(16) -0.009(2) 0.038(2)
O4 0.058(2) 0.0391(19) 0.060(2) -0.0075(16) -0.019(2) -0.0017(18)
C1 0.0268(17) 0.0230(16) 0.0204(8) -0.0006(8) 0.0020(8) 0.0030(12)
C2 0.0224(11) 0.0222(10) 0.0204(9) -0.0007(7) 0.0017(7) 0.0009(10)
C3 0.0245(12) 0.0243(11) 0.0201(9) -0.0007(8) 0.0013(8) 0.0032(11)
C4 0.0246(13) 0.0252(11) 0.0206(9) 0.0002(8) 0.0029(8) 0.0038(11)
C5 0.070(4) 0.054(3) 0.029(3) -0.011(2) -0.001(2) 0.006(3)
C6 0.056(3) 0.065(4) 0.043(3) 0.012(3) 0.003(2) -0.010(3)

loop_
_atom_type_symbol
_atom_type_description
_atom_type_scat_dispersion_real
_atom_type_scat_dispersion_imag
_atom_type_scat_source
C C 0.0033 0.0016 'International Tables Vol C Tables 4.2.6.8 and 6.1.1.4'
H H 0.0000 0.0000 'International Tables Vol C Tables 4.2.6.8 and 6.1.1.4'
Br Br -0.2901 2.4595 'International Tables Vol C Tables 4.2.6.8 and 6.1.1.4'
O O 0.0106 0.0060 'International Tables Vol C Tables 4.2.6.8 and 6.1.1.4'

loop_
_geom_angle_atom_site_label_1
_geom_angle_atom_site_label_2
_geom_angle_atom_site_label_3
_geom_angle
_geom_angle_site_symmetry_1
_geom_angle_site_symmetry_3
C3 Br1 O1 175.45(14) . 8_665
C4 Br2 O2 2.40(12) . 4_466
C1 O1 H1 115(4) . .
C5 O3 H3 110(4) . .
C6 O4 H4 101(6) . .
O1 C1 C2 113.2(3) . .
O2 C1 O1 125.8(4) . .
O2 C1 C2 121.0(3) . .
C3 C2 C1 121.6(3) . .
C3 C2 C4 118.7(4) . .
C4 C2 C1 119.6(3) . .
C2 C3 Br1 118.2(3) . .
C4 C3 Br1 121.1(3) 5_666 .
C4 C3 C2 120.7(3) 5_666 .
C2 C4 Br2 117.7(3) . .
C3 C4 Br2 121.7(3) 5_666 .
C3 C4 C2 120.5(3) 5_666 .
O3 C5 H5A 109.7 . .
O3 C5 H5B 109.7 . .
O3 C5 C6 110.0(4) . .
H5A C5 H5B 108.2 . .
C6 C5 H5A 109.7 . .
C6 C5 H5B 109.7 . .
O4 C6 C5 111.7(4) . .
O4 C6 H6A 109.3 . .
O4 C6 H6B 109.3 . .
C5 C6 H6A 109.3 . .
C5 C6 H6B 109.3 . .
H6A C6 H6B 107.9 . .

loop_
_geom_bond_atom_site_label_1
_geom_bond_atom_site_label_2
_geom_bond_distance
_geom_bond_site_symmetry_2
Br1 O1 3.115(3) 8_665
Br1 C3 1.893(4) .
Br2 O2 9.597(3) 4_466
Br2 C4 1.892(4) .
O1 H1 0.823(10) .
O1 C1 1.301(5) .
O2 C1 1.207(5) .
O3 H3 0.818(10) .
O3 C5 1.409(6) .
O4 H4 0.820(10) .
O4 C6 1.428(7) .
C1 C2 1.507(5) .
C2 C3 1.392(5) .
C2 C4 1.401(5) .
C3 C4 1.384(5) 5_666
C5 H5A 0.9700 .
C5 H5B 0.9700 .
C5 C6 1.484(7) .
C6 H6A 0.9700 .
C6 H6B 0.9700 .

loop_
_geom_hbond_atom_site_label_D
_geom_hbond_atom_site_label_H
_geom_hbond_atom_site_label_A
_geom_hbond_distance_DH
_geom_hbond_distance_HA
_geom_hbond_distance_DA
_geom_hbond_angle_DHA
_geom_hbond_site_symmetry_A
_geom_hbond_publ_flag
O1 H1 O3 0.823(10) 1.748(18) 2.550(5) 164(6) . yes
O3 H3 O4 0.818(10) 1.887(17) 2.688(5) 166(5) 3_645 yes
O4 H4 O2 0.820(10) 2.05(2) 2.851(5) 167(8) 6_556 yes
